data_1508921
loop_
_publ_author_name
'Wei, Ruirui'
'Song, Panshu'
'Tong, Aijun'

_publ_section_title
;
 Reversible Thermochromism of Aggregation-Induced Emission-Active
 Benzophenone Azine Based on Polymorph-Dependent Excited-State
 Intramolecular Proton Transfer Fluorescence
;
_journal_issue 7
_journal_name_full 'The Journal of Physical Chemistry C'
_journal_page_first 3467
_journal_paper_doi 10.1021/jp311020w
_journal_volume 117
_journal_year 2013
_chemical_formula_moiety 'C28 H24 N2 O4'
_chemical_formula_sum 'C28 H24 N2 O4'
_chemical_formula_weight 452.49
_chemical_name_systematic
; 
 ? 
;
_space_group_IT_number 15
_symmetry_cell_setting monoclinic
_symmetry_space_group_name_Hall '-C 2yc'
_symmetry_space_group_name_H-M 'C 1 2/c 1'
_atom_sites_solution_hydrogens geom
_atom_sites_solution_primary direct
_atom_sites_solution_secondary difmap
_audit_creation_method SHELXL-97
_cell_angle_alpha 90.00
_cell_angle_beta 118.55(2)
_cell_angle_gamma 90.00
_cell_formula_units_Z 8
_cell_length_a 19.228(4)
_cell_length_b 12.9020(14)
_cell_length_c 21.509(3)
_cell_measurement_reflns_used 1703
_cell_measurement_temperature 295(2)
_cell_measurement_theta_max 29.2
_cell_measurement_theta_min 3.3
_cell_volume 4687.1(16)
_computing_cell_refinement
;
CrysAlisPro, Agilent Technologies,
Version 1.171.35.11 (release 16-05-2011 CrysAlis171 .NET)
(compiled May 16 2011,17:55:39)
;
_computing_data_collection
;
CrysAlisPro, Agilent Technologies,
Version 1.171.35.11 (release 16-05-2011 CrysAlis171 .NET)
(compiled May 16 2011,17:55:39)
;
_computing_data_reduction
;
CrysAlisPro, Agilent Technologies,
Version 1.171.35.11 (release 16-05-2011 CrysAlis171 .NET)
(compiled May 16 2011,17:55:39)
;
_computing_molecular_graphics 'SHELXTL (Bruker, 1997)'
_computing_publication_material 'SHELXTL (Bruker, 1997)'
_computing_structure_refinement 'SHELXTL (Bruker, 1997)'
_computing_structure_solution 'SHELXTL (Bruker, 1997)'
_diffrn_ambient_temperature 295(2)
_diffrn_detector_area_resol_mean 16.0971
_diffrn_measured_fraction_theta_full 0.995
_diffrn_measured_fraction_theta_max 0.995
_diffrn_measurement_device_type 'Xcalibur, Eos, Gemini'
_diffrn_measurement_method '\w scans'
_diffrn_radiation_monochromator graphite
_diffrn_radiation_source ' Enhance (Mo) X-ray Source '
_diffrn_radiation_type MoK\a
_diffrn_radiation_wavelength 0.71073
_diffrn_reflns_av_R_equivalents 0.0659
_diffrn_reflns_av_sigmaI/netI 0.0757
_diffrn_reflns_limit_h_max 20
_diffrn_reflns_limit_h_min -23
_diffrn_reflns_limit_k_max 15
_diffrn_reflns_limit_k_min -15
_diffrn_reflns_limit_l_max 25
_diffrn_reflns_limit_l_min -26
_diffrn_reflns_number 10288
_diffrn_reflns_theta_full 25.99
_diffrn_reflns_theta_max 25.99
_diffrn_reflns_theta_min 3.33
_diffrn_standards_decay_% 0
_diffrn_standards_number 0
_exptl_absorpt_coefficient_mu 0.086
_exptl_absorpt_correction_T_max 0.9663
_exptl_absorpt_correction_T_min 0.9420
_exptl_absorpt_correction_type multi-scan
_exptl_absorpt_process_details
;
CrysAlisPro, Agilent Technologies,
Version 1.171.35.11 (release 16-05-2011 CrysAlis171 .NET)
(compiled May 16 2011,17:55:39)
Empirical absorption correction using spherical harmonics,
 implemented in SCALE3 ABSPACK scaling algorithm.
;
_exptl_crystal_colour yellow
_exptl_crystal_density_diffrn 1.283
_exptl_crystal_density_meas ?
_exptl_crystal_density_method 'not measured'
_exptl_crystal_description prism
_exptl_crystal_F_000 1904
_exptl_crystal_size_max 0.70
_exptl_crystal_size_mid 0.70
_exptl_crystal_size_min 0.40
_refine_diff_density_max 0.329
_refine_diff_density_min -0.292
_refine_diff_density_rms 0.067
_refine_ls_extinction_method none
_refine_ls_goodness_of_fit_ref 1.417
_refine_ls_hydrogen_treatment constr
_refine_ls_matrix_type full
_refine_ls_number_parameters 311
_refine_ls_number_reflns 4594
_refine_ls_number_restraints 0
_refine_ls_restrained_S_all 1.417
_refine_ls_R_factor_all 0.1230
_refine_ls_R_factor_gt 0.0678
_refine_ls_shift/su_max 0.000
_refine_ls_shift/su_mean 0.000
_refine_ls_structure_factor_coef Fsqd
_refine_ls_weighting_details 'calc w=1/[\s^2^(Fo^2^)+(0.0010P)^2^+5.0000P] where P=(Fo^2^+2Fc^2^)/3'
_refine_ls_weighting_scheme calc
_refine_ls_wR_factor_gt 0.1020
_refine_ls_wR_factor_ref 0.1463
_reflns_number_gt 2694
_reflns_number_total 4594
_reflns_threshold_expression >2sigma(I)
_cod_data_source_file jp311020w_si_003.cif
_cod_data_source_block 1-Crys.(YG)
_cod_depositor_comments
;
The following automatic conversions were performed:

'_symmetry_cell_setting' value 'Monoclinic' changed to 'monoclinic'
according to /home/saulius/struct/CIF-dictionaries/cif_core.dic
dictionary named 'cif_core.dic' version 2.4.2 from 2011-04-26.

Automatic conversion script
Id: cif_fix_values 1891 2012-01-12 08:04:46Z andrius 

The following automatic conversions were performed:

'_exptl_crystal_density_meas' value 'none' was changed to '?' - the
value is perceived as not measured.

Automatic conversion script
Id: cif_fix_values 3008 2015-01-20 13:52:24Z robertas 
;
_cod_original_cell_volume 4686.9(16)
_cod_original_sg_symbol_H-M C2/c
_cod_database_code 1508921

loop_
_symmetry_equiv_pos_as_xyz
'x, y, z'
'-x, y, -z+1/2'
'x+1/2, y+1/2, z'
'-x+1/2, y+1/2, -z+1/2'
'-x, -y, -z'
'x, -y, z-1/2'
'-x+1/2, -y+1/2, -z'
'x+1/2, -y+1/2, z-1/2'

loop_
_atom_site_label
_atom_site_type_symbol
_atom_site_fract_x
_atom_site_fract_y
_atom_site_fract_z
_atom_site_U_iso_or_equiv
_atom_site_adp_type
_atom_site_occupancy
_atom_site_symmetry_multiplicity
_atom_site_calc_flag
_atom_site_refinement_flags
N1 N 0.36845(18) 0.8250(2) 0.24155(15) 0.0559(8) Uani 1 1 d .
O3 O 0.37967(19) 1.12399(19) 0.24106(14) 0.0720(8) Uani 1 1 d .
H3 H 0.3727 1.0629 0.2291 0.108 Uiso 1 1 calc R
C17 C 0.3688(2) 1.1373(3) 0.29859(18) 0.0525(9) Uani 1 1 d .
C15 C 0.35780(19) 0.9459(3) 0.31446(16) 0.0452(8) Uani 1 1 d .
C16 C 0.35607(19) 1.0533(2) 0.33327(16) 0.0438(8) Uani 1 1 d .
C2 C 0.3869(2) 0.7040(3) 0.16889(17) 0.0480(8) Uani 1 1 d .
N2 N 0.35904(17) 0.9288(2) 0.25498(14) 0.0531(8) Uani 1 1 d .
C1 C 0.3745(2) 0.8091(3) 0.18401(18) 0.0497(9) Uani 1 1 d .
C22 C 0.3626(2) 0.8600(2) 0.36242(17) 0.0462(8) Uani 1 1 d .
C18 C 0.3735(2) 1.2379(3) 0.32250(18) 0.0517(9) Uani 1 1 d .
H18 H 0.3848 1.2916 0.2999 0.062 Uiso 1 1 calc R
C3 C 0.3825(2) 0.6176(3) 0.20683(19) 0.0555(9) Uani 1 1 d .
C19 C 0.3616(2) 1.2591(3) 0.37952(19) 0.0536(9) Uani 1 1 d .
O4 O 0.36623(16) 1.35480(19) 0.40724(14) 0.0706(8) Uani 1 1 d .
C21 C 0.3439(2) 1.0782(3) 0.39110(18) 0.0534(9) Uani 1 1 d .
H21 H 0.3342 1.0247 0.4149 0.064 Uiso 1 1 calc R
C4 C 0.3935(2) 0.5181(3) 0.18926(19) 0.0583(10) Uani 1 1 d .
H4 H 0.3880 0.4618 0.2136 0.070 Uiso 1 1 calc R
O1 O 0.3659(2) 0.62666(19) 0.26096(15) 0.0762(8) Uani 1 1 d .
H1 H 0.3631 0.6882 0.2691 0.114 Uiso 1 1 calc R
C8 C 0.3662(2) 0.8957(2) 0.13555(17) 0.0448(8) Uani 1 1 d .
C7 C 0.4063(2) 0.6835(3) 0.11483(18) 0.0574(10) Uani 1 1 d .
H7 H 0.4106 0.7389 0.0892 0.069 Uiso 1 1 calc R
C5 C 0.4128(2) 0.5018(3) 0.1355(2) 0.0596(10) Uani 1 1 d .
C11 C 0.3486(2) 1.0570(3) 0.0423(2) 0.0607(10) Uani 1 1 d .
H11 H 0.3429 1.1103 0.0111 0.073 Uiso 1 1 calc R
C6 C 0.4192(2) 0.5852(3) 0.0983(2) 0.0669(11) Uani 1 1 d .
H6 H 0.4321 0.5748 0.0622 0.080 Uiso 1 1 calc R
C20 C 0.3459(2) 1.1780(3) 0.4139(2) 0.0622(10) Uani 1 1 d .
H20 H 0.3368 1.1914 0.4519 0.075 Uiso 1 1 calc R
C27 C 0.4318(2) 0.8414(3) 0.42507(18) 0.0567(10) Uani 1 1 d .
H27 H 0.4754 0.8844 0.4378 0.068 Uiso 1 1 calc R
C25 C 0.3725(3) 0.6992(3) 0.4529(2) 0.0659(11) Uani 1 1 d .
H25 H 0.3754 0.6462 0.4834 0.079 Uiso 1 1 calc R
C13 C 0.4298(2) 0.9555(3) 0.1442(2) 0.0611(10) Uani 1 1 d .
H13 H 0.4799 0.9408 0.1812 0.073 Uiso 1 1 calc R
O2 O 0.42576(18) 0.4069(2) 0.11560(15) 0.0798(9) Uani 1 1 d .
C12 C 0.4205(2) 1.0358(3) 0.0992(2) 0.0636(10) Uani 1 1 d .
H12 H 0.4639 1.0767 0.1076 0.076 Uiso 1 1 calc R
C10 C 0.2851(2) 0.9974(3) 0.03259(19) 0.0699(11) Uani 1 1 d .
H10 H 0.2352 1.0124 -0.0047 0.084 Uiso 1 1 calc R
C24 C 0.3038(3) 0.7172(3) 0.3919(2) 0.0747(12) Uani 1 1 d .
H24 H 0.2602 0.6746 0.3798 0.090 Uiso 1 1 calc R
C23 C 0.2986(2) 0.7975(3) 0.34838(19) 0.0635(11) Uani 1 1 d .
H23 H 0.2506 0.8102 0.3081 0.076 Uiso 1 1 calc R
C26 C 0.4366(3) 0.7602(3) 0.4684(2) 0.0734(12) Uani 1 1 d .
H26 H 0.4843 0.7468 0.5089 0.088 Uiso 1 1 calc R
C9 C 0.2938(2) 0.9161(3) 0.0769(2) 0.0652(11) Uani 1 1 d .
H9 H 0.2505 0.8741 0.0674 0.078 Uiso 1 1 calc R
C14 C 0.4095(3) 0.3171(3) 0.1449(3) 0.1001(17) Uani 1 1 d .
H14A H 0.4173 0.2562 0.1234 0.150 Uiso 1 1 calc R
H14B H 0.3556 0.3193 0.1362 0.150 Uiso 1 1 calc R
H14C H 0.4445 0.3151 0.1950 0.150 Uiso 1 1 calc R
C28 C 0.3761(3) 1.4419(3) 0.3702(3) 0.0958(16) Uani 1 1 d .
H28A H 0.3324 1.4447 0.3231 0.144 Uiso 1 1 calc R
H28B H 0.4246 1.4342 0.3681 0.144 Uiso 1 1 calc R
H28C H 0.3779 1.5047 0.3949 0.144 Uiso 1 1 calc R

loop_
_atom_site_aniso_label
_atom_site_aniso_U_11
_atom_site_aniso_U_22
_atom_site_aniso_U_33
_atom_site_aniso_U_23
_atom_site_aniso_U_13
_atom_site_aniso_U_12
N1 0.076(2) 0.0447(17) 0.0500(18) 0.0016(14) 0.0322(16) 0.0079(15)
O3 0.118(2) 0.0540(15) 0.0656(18) 0.0114(14) 0.0614(17) 0.0158(17)
C17 0.055(2) 0.050(2) 0.050(2) 0.0085(17) 0.0239(17) 0.0150(18)
C15 0.049(2) 0.051(2) 0.0374(18) 0.0031(15) 0.0220(15) 0.0083(16)
C16 0.054(2) 0.0470(19) 0.0358(18) 0.0055(15) 0.0257(15) 0.0114(16)
C2 0.059(2) 0.047(2) 0.0393(19) -0.0020(15) 0.0243(16) 0.0027(17)
N2 0.072(2) 0.0477(17) 0.0441(17) 0.0025(13) 0.0314(15) 0.0116(15)
C1 0.051(2) 0.046(2) 0.048(2) -0.0019(16) 0.0204(17) 0.0005(17)
C22 0.051(2) 0.0428(19) 0.0427(19) 0.0006(15) 0.0209(16) 0.0041(17)
C18 0.060(2) 0.047(2) 0.055(2) 0.0084(17) 0.0317(18) 0.0111(18)
C3 0.065(2) 0.048(2) 0.051(2) -0.0005(17) 0.0253(18) 0.0035(18)
C19 0.054(2) 0.046(2) 0.060(2) -0.0012(18) 0.0262(18) 0.0104(18)
O4 0.095(2) 0.0531(16) 0.0754(19) -0.0090(14) 0.0501(16) 0.0071(15)
C21 0.071(3) 0.053(2) 0.049(2) 0.0036(17) 0.0392(19) 0.0077(19)
C4 0.076(3) 0.047(2) 0.056(2) 0.0015(18) 0.034(2) -0.0009(19)
O1 0.130(3) 0.0551(16) 0.0730(19) 0.0100(15) 0.0727(19) 0.0118(18)
C8 0.054(2) 0.0428(19) 0.0420(19) -0.0008(15) 0.0265(16) 0.0026(16)
C7 0.080(3) 0.054(2) 0.053(2) -0.0059(18) 0.043(2) -0.004(2)
C5 0.069(3) 0.043(2) 0.064(3) -0.0099(19) 0.029(2) -0.0011(19)
C11 0.083(3) 0.047(2) 0.063(3) 0.0075(18) 0.043(2) 0.005(2)
C6 0.086(3) 0.056(2) 0.071(3) -0.014(2) 0.047(2) -0.002(2)
C20 0.077(3) 0.057(2) 0.058(2) -0.005(2) 0.037(2) 0.009(2)
C27 0.060(2) 0.070(3) 0.046(2) 0.0089(18) 0.0301(18) 0.0039(19)
C25 0.110(4) 0.048(2) 0.055(2) 0.0087(19) 0.052(3) 0.007(2)
C13 0.050(2) 0.063(2) 0.063(3) 0.008(2) 0.0216(18) 0.001(2)
O2 0.123(3) 0.0525(17) 0.089(2) -0.0131(15) 0.0701(19) -0.0042(17)
C12 0.070(3) 0.055(2) 0.076(3) -0.001(2) 0.043(2) -0.013(2)
C10 0.065(3) 0.081(3) 0.052(2) 0.018(2) 0.019(2) 0.008(2)
C24 0.094(3) 0.058(3) 0.072(3) -0.005(2) 0.040(3) -0.023(2)
C23 0.062(3) 0.069(3) 0.050(2) 0.0026(19) 0.0183(18) -0.007(2)
C26 0.074(3) 0.068(3) 0.065(3) 0.021(2) 0.022(2) 0.017(2)
C9 0.054(2) 0.069(3) 0.064(3) 0.014(2) 0.022(2) -0.010(2)
C14 0.155(5) 0.046(3) 0.124(4) -0.006(3) 0.087(4) -0.001(3)
C28 0.134(5) 0.045(2) 0.130(4) -0.006(3) 0.081(4) 0.002(3)

loop_
_atom_type_symbol
_atom_type_description
_atom_type_scat_dispersion_real
_atom_type_scat_dispersion_imag
_atom_type_scat_source
C C 0.0033 0.0016 'International Tables Vol C Tables 4.2.6.8 and 6.1.1.4'
H H 0.0000 0.0000 'International Tables Vol C Tables 4.2.6.8 and 6.1.1.4'
N N 0.0061 0.0033 'International Tables Vol C Tables 4.2.6.8 and 6.1.1.4'
O O 0.0106 0.0060 'International Tables Vol C Tables 4.2.6.8 and 6.1.1.4'

loop_
_geom_angle_atom_site_label_1
_geom_angle_atom_site_label_2
_geom_angle_atom_site_label_3
_geom_angle
C1 N1 N2 114.9(3)
C17 O3 H3 109.5
O3 C17 C18 116.4(3)
O3 C17 C16 121.9(3)
C18 C17 C16 121.6(3)
N2 C15 C16 116.5(3)
N2 C15 C22 121.9(3)
C16 C15 C22 121.4(3)
C17 C16 C21 116.0(3)
C17 C16 C15 123.9(3)
C21 C16 C15 120.1(3)
C7 C2 C3 116.4(3)
C7 C2 C1 120.1(3)
C3 C2 C1 123.5(3)
C15 N2 N1 115.2(3)
N1 C1 C2 117.2(3)
N1 C1 C8 121.1(3)
C2 C1 C8 121.6(3)
C23 C22 C27 116.9(3)
C23 C22 C15 122.1(3)
C27 C22 C15 120.9(3)
C19 C18 C17 120.5(3)
C19 C18 H18 119.7
C17 C18 H18 119.7
O1 C3 C4 116.5(3)
O1 C3 C2 122.4(3)
C4 C3 C2 121.1(3)
O4 C19 C18 124.7(3)
O4 C19 C20 115.8(3)
C18 C19 C20 119.5(3)
C19 O4 C28 117.7(3)
C20 C21 C16 122.9(3)
C20 C21 H21 118.5
C16 C21 H21 118.5
C3 C4 C5 120.3(3)
C3 C4 H4 119.8
C5 C4 H4 119.8
C3 O1 H1 109.5
C13 C8 C9 117.1(3)
C13 C8 C1 122.3(3)
C9 C8 C1 120.5(3)
C6 C7 C2 122.7(3)
C6 C7 H7 118.6
C2 C7 H7 118.6
O2 C5 C6 116.0(3)
O2 C5 C4 124.1(3)
C6 C5 C4 119.8(3)
C12 C11 C10 118.0(4)
C12 C11 H11 121.0
C10 C11 H11 121.0
C7 C6 C5 119.5(4)
C7 C6 H6 120.2
C5 C6 H6 120.2
C21 C20 C19 119.3(3)
C21 C20 H20 120.4
C19 C20 H20 120.4
C26 C27 C22 120.8(4)
C26 C27 H27 119.6
C22 C27 H27 119.6
C26 C25 C24 118.8(4)
C26 C25 H25 120.6
C24 C25 H25 120.6
C12 C13 C8 121.2(4)
C12 C13 H13 119.4
C8 C13 H13 119.4
C5 O2 C14 118.8(3)
C11 C12 C13 121.3(4)
C11 C12 H12 119.4
C13 C12 H12 119.4
C11 C10 C9 121.2(4)
C11 C10 H10 119.4
C9 C10 H10 119.4
C25 C24 C23 120.5(4)
C25 C24 H24 119.7
C23 C24 H24 119.7
C24 C23 C22 121.9(4)
C24 C23 H23 119.1
C22 C23 H23 119.1
C25 C26 C27 121.0(4)
C25 C26 H26 119.5
C27 C26 H26 119.5
C10 C9 C8 120.9(4)
C10 C9 H9 119.6
C8 C9 H9 119.6
O2 C14 H14A 109.5
O2 C14 H14B 109.5
H14A C14 H14B 109.5
O2 C14 H14C 109.5
H14A C14 H14C 109.5
H14B C14 H14C 109.5
O4 C28 H28A 109.5
O4 C28 H28B 109.5
H28A C28 H28B 109.5
O4 C28 H28C 109.5
H28A C28 H28C 109.5
H28B C28 H28C 109.5

loop_
_geom_bond_atom_site_label_1
_geom_bond_atom_site_label_2
_geom_bond_distance
N1 C1 1.313(4)
N1 N2 1.401(4)
O3 C17 1.360(4)
O3 H3 0.8200
C17 C18 1.383(5)
C17 C16 1.402(4)
C15 N2 1.310(4)
C15 C16 1.448(4)
C15 C22 1.486(4)
C16 C21 1.408(4)
C2 C7 1.405(4)
C2 C3 1.408(5)
C2 C1 1.441(4)
C1 C8 1.484(4)
C22 C23 1.378(5)
C22 C27 1.389(4)
C18 C19 1.378(5)
C18 H18 0.9300
C3 O1 1.351(4)
C3 C4 1.383(5)
C19 O4 1.355(4)
C19 C20 1.396(5)
O4 C28 1.441(4)
C21 C20 1.372(4)
C21 H21 0.9300
C4 C5 1.388(5)
C4 H4 0.9300
O1 H1 0.8200
C8 C13 1.381(5)
C8 C9 1.386(5)
C7 C6 1.371(5)
C7 H7 0.9300
C5 O2 1.359(4)
C5 C6 1.382(5)
C11 C12 1.366(5)
C11 C10 1.372(5)
C11 H11 0.9300
C6 H6 0.9300
C20 H20 0.9300
C27 C26 1.376(5)
C27 H27 0.9300
C25 C26 1.364(5)
C25 C24 1.365(5)
C25 H25 0.9300
C13 C12 1.370(5)
C13 H13 0.9300
O2 C14 1.424(5)
C12 H12 0.9300
C10 C9 1.372(5)
C10 H10 0.9300
C24 C23 1.367(5)
C24 H24 0.9300
C23 H23 0.9300
C26 H26 0.9300
C9 H9 0.9300
C14 H14A 0.9600
C14 H14B 0.9600
C14 H14C 0.9600
C28 H28A 0.9600
C28 H28B 0.9600
C28 H28C 0.9600

loop_
_geom_torsion_atom_site_label_1
_geom_torsion_atom_site_label_2
_geom_torsion_atom_site_label_3
_geom_torsion_atom_site_label_4
_geom_torsion
O3 C17 C16 C21 -178.6(3)
C18 C17 C16 C21 3.5(5)
O3 C17 C16 C15 3.8(5)
C18 C17 C16 C15 -174.2(3)
N2 C15 C16 C17 -11.0(5)
C22 C15 C16 C17 165.6(3)
N2 C15 C16 C21 171.4(3)
C22 C15 C16 C21 -11.9(5)
C16 C15 N2 N1 174.1(3)
C22 C15 N2 N1 -2.5(5)
C1 N1 N2 C15 -176.0(3)
N2 N1 C1 C2 178.0(3)
N2 N1 C1 C8 -4.0(5)
C7 C2 C1 N1 -170.0(3)
C3 C2 C1 N1 8.6(5)
C7 C2 C1 C8 12.1(5)
C3 C2 C1 C8 -169.4(3)
N2 C15 C22 C23 -76.9(5)
C16 C15 C22 C23 106.6(4)
N2 C15 C22 C27 105.1(4)
C16 C15 C22 C27 -71.3(5)
O3 C17 C18 C19 178.6(3)
C16 C17 C18 C19 -3.4(5)
C7 C2 C3 O1 178.7(4)
C1 C2 C3 O1 0.1(6)
C7 C2 C3 C4 -2.6(5)
C1 C2 C3 C4 178.8(3)
C17 C18 C19 O4 179.0(3)
C17 C18 C19 C20 1.0(5)
C18 C19 O4 C28 6.7(6)
C20 C19 O4 C28 -175.2(4)
C17 C16 C21 C20 -1.3(5)
C15 C16 C21 C20 176.4(3)
O1 C3 C4 C5 -178.3(4)
C2 C3 C4 C5 2.9(6)
N1 C1 C8 C13 88.6(4)
C2 C1 C8 C13 -93.5(4)
N1 C1 C8 C9 -95.0(4)
C2 C1 C8 C9 82.9(5)
C3 C2 C7 C6 1.0(6)
C1 C2 C7 C6 179.7(3)
C3 C4 C5 O2 179.1(4)
C3 C4 C5 C6 -1.5(6)
C2 C7 C6 C5 0.2(6)
O2 C5 C6 C7 179.4(4)
C4 C5 C6 C7 0.0(6)
C16 C21 C20 C19 -0.9(6)
O4 C19 C20 C21 -177.0(3)
C18 C19 C20 C21 1.1(6)
C23 C22 C27 C26 3.6(5)
C15 C22 C27 C26 -178.3(3)
C9 C8 C13 C12 4.2(5)
C1 C8 C13 C12 -179.2(3)
C6 C5 O2 C14 -171.4(4)
C4 C5 O2 C14 8.0(6)
C10 C11 C12 C13 2.0(6)
C8 C13 C12 C11 -3.0(6)
C12 C11 C10 C9 -2.7(6)
C26 C25 C24 C23 -2.3(6)
C25 C24 C23 C22 2.8(6)
C27 C22 C23 C24 -3.4(5)
C15 C22 C23 C24 178.6(3)
C24 C25 C26 C27 2.6(6)
C22 C27 C26 C25 -3.4(6)
C11 C10 C9 C8 4.2(6)
C13 C8 C9 C10 -4.8(6)
C1 C8 C9 C10 178.6(3)

loop_
_cod_related_entry_id
_cod_related_entry_code
_cod_related_entry_database
1 30652114 ChemSpider
